data_1518783
loop_
_publ_author_name
'Zhang, Wei'
'Wei, Jun'
'Fu, Shaomin'
'Lin, Dongen'
'Jiang, Huanfeng'
'Zeng, Wei'

_publ_section_title
;
 Highly Stereoselective Ruthenium(II)-Catalyzed Direct C2-syn-Alkenylation
 of Indoles with Alkynes.
;
_journal_issue 6
_journal_name_full 'Organic letters'
_journal_page_first 1349
_journal_page_last 1352
_journal_paper_doi 10.1021/ol503618m
_journal_volume 17
_journal_year 2015
_chemical_formula_sum 'C23 H16 N2'
_chemical_formula_weight 320.38
_chemical_name_systematic
; 
 ? 
;
_space_group_IT_number 14
_symmetry_cell_setting monoclinic
_symmetry_space_group_name_Hall '-P 2ybc'
_symmetry_space_group_name_H-M 'P 1 21/c 1'
_atom_sites_solution_hydrogens geom
_atom_sites_solution_primary direct
_atom_sites_solution_secondary difmap
_audit_creation_method SHELXL-97
_cell_angle_alpha 90.00
_cell_angle_beta 96.518(4)
_cell_angle_gamma 90.00
_cell_formula_units_Z 4
_cell_length_a 14.9264(6)
_cell_length_b 8.5389(3)
_cell_length_c 13.3223(6)
_cell_measurement_temperature 293(2)
_cell_measurement_theta_max 62.66
_cell_measurement_theta_min 5.97
_cell_volume 1687.02(12)
_computing_cell_refinement 'SHELXL-97 (Sheldrick, 1997)'
_computing_molecular_graphics 'SHELXL-97 (Sheldrick, 1997)'
_computing_structure_refinement 'SHELXL-97 (Sheldrick, 1997)'
_computing_structure_solution 'SHELXS-97 (Sheldrick, 1990)'
_diffrn_ambient_temperature 293(2)
_diffrn_measured_fraction_theta_full 0.997
_diffrn_measured_fraction_theta_max 0.997
_diffrn_radiation_monochromator graphite
_diffrn_radiation_source 'fine-focus sealed tube'
_diffrn_radiation_type CuK\a
_diffrn_radiation_wavelength 1.54178
_diffrn_reflns_av_R_equivalents 0.0463
_diffrn_reflns_av_sigmaI/netI 0.0488
_diffrn_reflns_limit_h_max 16
_diffrn_reflns_limit_h_min -17
_diffrn_reflns_limit_k_max 9
_diffrn_reflns_limit_k_min -8
_diffrn_reflns_limit_l_max 15
_diffrn_reflns_limit_l_min -15
_diffrn_reflns_number 7039
_diffrn_reflns_theta_full 62.66
_diffrn_reflns_theta_max 62.66
_diffrn_reflns_theta_min 5.97
_exptl_absorpt_coefficient_mu 0.575
_exptl_absorpt_correction_T_max 0.8937
_exptl_absorpt_correction_T_min 0.8696
_exptl_crystal_colour 'light green'
_exptl_crystal_density_diffrn 1.261
_exptl_crystal_density_method 'not measured'
_exptl_crystal_description plane
_exptl_crystal_F_000 672
_exptl_crystal_size_max 0.25
_exptl_crystal_size_mid 0.23
_exptl_crystal_size_min 0.20
_refine_diff_density_max 0.322
_refine_diff_density_min -0.168
_refine_diff_density_rms 0.041
_refine_ls_extinction_method none
_refine_ls_goodness_of_fit_ref 1.035
_refine_ls_hydrogen_treatment mixed
_refine_ls_matrix_type full
_refine_ls_number_parameters 226
_refine_ls_number_reflns 2692
_refine_ls_number_restraints 0
_refine_ls_restrained_S_all 1.035
_refine_ls_R_factor_all 0.0583
_refine_ls_R_factor_gt 0.0425
_refine_ls_shift/su_max 0.000
_refine_ls_shift/su_mean 0.000
_refine_ls_structure_factor_coef Fsqd
_refine_ls_weighting_details 'calc w=1/[\s^2^(Fo^2^)+(0.0535P)^2^+0.1198P] where P=(Fo^2^+2Fc^2^)/3'
_refine_ls_weighting_scheme calc
_refine_ls_wR_factor_gt 0.1006
_refine_ls_wR_factor_ref 0.1126
_reflns_number_gt 2079
_reflns_number_total 2692
_reflns_threshold_expression >2sigma(I)
_cod_data_source_file ol503618m_si_003.cif
_cod_data_source_block sad
_cod_depositor_comments
;
The following automatic conversions were performed:

'_symmetry_cell_setting' value 'Monoclinic' changed to 'monoclinic'
according to
/usr/data/users/saulius/crontab/automatic-downloads/rss-feeds/ACS/lib/dictionaries/cif_core.dic
dictionary named 'cif_core.dic' version 2.4.2 from 2011-04-26.

Automatic conversion script
Id: cif_fix_values 3105 2015-03-04 15:46:00Z robertas 

 Adding full bibliography for 1518783.cif.
;
_cod_original_sg_symbol_H-M P2(1)/C
_cod_database_code 1518783

loop_
_symmetry_equiv_pos_as_xyz
'x, y, z'
'-x, y+1/2, -z+1/2'
'-x, -y, -z'
'x, -y-1/2, z-1/2'

loop_
_atom_site_label
_atom_site_type_symbol
_atom_site_fract_x
_atom_site_fract_y
_atom_site_fract_z
_atom_site_U_iso_or_equiv
_atom_site_adp_type
_atom_site_occupancy
_atom_site_symmetry_multiplicity
_atom_site_calc_flag
_atom_site_refinement_flags
N1 N 0.26349(10) 0.14627(16) 0.91155(11) 0.0272(4) Uani 1 1 d .
H1A H 0.3203 0.1566 0.9077 0.033 Uiso 1 1 calc R
N2 N 0.56629(12) 0.6996(2) 1.13674(13) 0.0423(4) Uani 1 1 d .
C1 C 0.11358(12) 0.1769(2) 0.88275(14) 0.0285(4) Uani 1 1 d .
C2 C 0.03365(13) 0.2447(2) 0.83636(15) 0.0340(4) Uani 1 1 d .
H2A H -0.0222 0.2123 0.8532 0.041 Uiso 1 1 calc R
C3 C 0.03996(14) 0.3601(2) 0.76543(15) 0.0373(5) Uani 1 1 d .
H3A H -0.0124 0.4058 0.7341 0.045 Uiso 1 1 calc R
C4 C 0.12373(14) 0.4101(2) 0.73949(15) 0.0361(5) Uani 1 1 d .
H4A H 0.1257 0.4881 0.6910 0.043 Uiso 1 1 calc R
C5 C 0.20309(13) 0.3466(2) 0.78403(14) 0.0317(4) Uani 1 1 d .
H5A H 0.2586 0.3803 0.7670 0.038 Uiso 1 1 calc R
C6 C 0.19683(12) 0.22940(19) 0.85600(13) 0.0265(4) Uani 1 1 d .
C7 C 0.13320(13) 0.0580(2) 0.95707(14) 0.0294(4) Uani 1 1 d .
H7A H 0.0912 0.0006 0.9881 0.035 Uiso 1 1 calc R
C8 C 0.22555(12) 0.04335(19) 0.97467(13) 0.0267(4) Uani 1 1 d .
C9 C 0.27906(12) -0.0577(2) 1.04733(13) 0.0279(4) Uani 1 1 d .
C10 C 0.23717(12) -0.21103(19) 1.06900(14) 0.0289(4) Uani 1 1 d .
C11 C 0.24024(13) -0.2641(2) 1.16834(15) 0.0327(4) Uani 1 1 d .
H11A H 0.2700 -0.2047 1.2204 0.039 Uiso 1 1 calc R
C12 C 0.19958(14) -0.4041(2) 1.19068(16) 0.0380(5) Uani 1 1 d .
H12A H 0.2023 -0.4380 1.2573 0.046 Uiso 1 1 calc R
C13 C 0.15524(14) -0.4926(2) 1.11422(17) 0.0404(5) Uani 1 1 d .
H13A H 0.1279 -0.5864 1.1292 0.048 Uiso 1 1 calc R
C14 C 0.15124(15) -0.4423(2) 1.01496(17) 0.0403(5) Uani 1 1 d .
H14A H 0.1217 -0.5025 0.9633 0.048 Uiso 1 1 calc R
C15 C 0.19145(14) -0.3019(2) 0.99279(15) 0.0360(5) Uani 1 1 d .
H15A H 0.1878 -0.2680 0.9261 0.043 Uiso 1 1 calc R
C16 C 0.36125(13) -0.0197(2) 1.09497(14) 0.0306(4) Uani 1 1 d .
H16A H 0.3935 -0.1013 1.1282 0.037 Uiso 1 1 calc R
C17 C 0.40605(12) 0.1342(2) 1.10088(13) 0.0295(4) Uani 1 1 d .
C18 C 0.49995(13) 0.1442(2) 1.10947(15) 0.0344(4) Uani 1 1 d .
H18A H 0.5339 0.0530 1.1087 0.041 Uiso 1 1 calc R
C19 C 0.54346(13) 0.2876(2) 1.11919(15) 0.0358(5) Uani 1 1 d .
H19A H 0.6060 0.2925 1.1234 0.043 Uiso 1 1 calc R
C20 C 0.49296(13) 0.4246(2) 1.12269(13) 0.0318(4) Uani 1 1 d .
C21 C 0.39912(13) 0.4163(2) 1.11633(14) 0.0312(4) Uani 1 1 d .
H21A H 0.3653 0.5073 1.1193 0.037 Uiso 1 1 calc R
C22 C 0.35666(12) 0.2730(2) 1.10555(14) 0.0293(4) Uani 1 1 d .
H22A H 0.2941 0.2683 1.1013 0.035 Uiso 1 1 calc R
C23 C 0.53500(13) 0.5761(2) 1.13113(14) 0.0340(4) Uani 1 1 d .

loop_
_atom_site_aniso_label
_atom_site_aniso_U_11
_atom_site_aniso_U_22
_atom_site_aniso_U_33
_atom_site_aniso_U_23
_atom_site_aniso_U_13
_atom_site_aniso_U_12
N1 0.0271(7) 0.0259(7) 0.0284(8) 0.0026(6) 0.0026(6) -0.0015(6)
N2 0.0456(10) 0.0443(11) 0.0370(9) -0.0026(8) 0.0040(8) -0.0128(8)
C1 0.0331(10) 0.0227(8) 0.0291(9) -0.0041(7) 0.0010(8) -0.0035(7)
C2 0.0314(10) 0.0281(9) 0.0415(11) 0.0003(8) -0.0011(8) -0.0024(8)
C3 0.0393(11) 0.0324(10) 0.0378(11) 0.0049(8) -0.0053(9) 0.0045(8)
C4 0.0482(12) 0.0303(9) 0.0293(10) 0.0077(8) 0.0021(9) 0.0040(9)
C5 0.0385(10) 0.0275(9) 0.0293(9) 0.0003(7) 0.0051(8) -0.0020(8)
C6 0.0353(10) 0.0213(8) 0.0221(8) -0.0040(7) 0.0001(7) 0.0002(7)
C7 0.0331(10) 0.0241(8) 0.0313(9) 0.0017(7) 0.0044(7) -0.0043(8)
C8 0.0341(10) 0.0202(8) 0.0257(8) -0.0021(7) 0.0031(7) -0.0019(7)
C9 0.0339(10) 0.0238(8) 0.0264(9) -0.0021(7) 0.0049(8) 0.0016(7)
C10 0.0343(10) 0.0209(8) 0.0319(10) 0.0028(7) 0.0052(8) 0.0051(7)
C11 0.0354(10) 0.0288(9) 0.0337(10) 0.0021(8) 0.0026(8) 0.0042(8)
C12 0.0420(11) 0.0341(10) 0.0386(11) 0.0135(9) 0.0073(9) 0.0065(9)
C13 0.0427(11) 0.0230(9) 0.0575(13) 0.0081(9) 0.0142(10) 0.0022(8)
C14 0.0474(12) 0.0264(9) 0.0474(12) -0.0053(9) 0.0060(9) -0.0027(8)
C15 0.0471(12) 0.0270(10) 0.0339(10) 0.0002(8) 0.0045(9) 0.0001(8)
C16 0.0372(10) 0.0257(9) 0.0284(9) 0.0019(7) 0.0021(8) 0.0048(8)
C17 0.0339(10) 0.0304(9) 0.0234(9) 0.0001(7) 0.0005(7) 0.0002(8)
C18 0.0340(10) 0.0356(10) 0.0327(10) -0.0019(8) -0.0004(8) 0.0054(8)
C19 0.0267(9) 0.0461(11) 0.0334(10) -0.0013(8) -0.0016(8) -0.0014(9)
C20 0.0349(10) 0.0353(10) 0.0248(9) -0.0014(8) 0.0019(8) -0.0051(8)
C21 0.0358(10) 0.0287(9) 0.0295(9) -0.0020(7) 0.0048(8) 0.0002(8)
C22 0.0284(9) 0.0302(9) 0.0292(9) -0.0015(7) 0.0027(7) -0.0005(7)
C23 0.0349(10) 0.0426(12) 0.0245(9) -0.0031(8) 0.0024(8) -0.0052(9)

loop_
_atom_type_symbol
_atom_type_description
_atom_type_scat_dispersion_real
_atom_type_scat_dispersion_imag
_atom_type_scat_source
C C 0.0181 0.0091 'International Tables Vol C Tables 4.2.6.8 and 6.1.1.4'
H H 0.0000 0.0000 'International Tables Vol C Tables 4.2.6.8 and 6.1.1.4'
N N 0.0311 0.0180 'International Tables Vol C Tables 4.2.6.8 and 6.1.1.4'

loop_
_geom_angle_atom_site_label_1
_geom_angle_atom_site_label_2
_geom_angle_atom_site_label_3
_geom_angle
C6 N1 C8 109.63(15)
C6 N1 H1A 125.2
C8 N1 H1A 125.2
C2 C1 C6 119.24(17)
C2 C1 C7 134.15(18)
C6 C1 C7 106.61(16)
C3 C2 C1 118.45(19)
C3 C2 H2A 120.8
C1 C2 H2A 120.8
C2 C3 C4 121.36(18)
C2 C3 H3A 119.3
C4 C3 H3A 119.3
C5 C4 C3 121.50(18)
C5 C4 H4A 119.3
C3 C4 H4A 119.3
C4 C5 C6 117.23(18)
C4 C5 H5A 121.4
C6 C5 H5A 121.4
N1 C6 C5 129.91(18)
N1 C6 C1 107.87(15)
C5 C6 C1 122.22(17)
C8 C7 C1 107.81(16)
C8 C7 H7A 126.1
C1 C7 H7A 126.1
C7 C8 N1 108.06(15)
C7 C8 C9 128.79(16)
N1 C8 C9 123.14(16)
C16 C9 C8 124.45(16)
C16 C9 C10 119.73(16)
C8 C9 C10 115.82(15)
C15 C10 C11 118.11(17)
C15 C10 C9 121.92(16)
C11 C10 C9 119.93(16)
C12 C11 C10 121.00(18)
C12 C11 H11A 119.5
C10 C11 H11A 119.5
C13 C12 C11 119.98(19)
C13 C12 H12A 120.0
C11 C12 H12A 120.0
C12 C13 C14 120.06(18)
C12 C13 H13A 120.0
C14 C13 H13A 120.0
C13 C14 C15 119.90(19)
C13 C14 H14A 120.0
C15 C14 H14A 120.0
C14 C15 C10 120.94(19)
C14 C15 H15A 119.5
C10 C15 H15A 119.5
C9 C16 C17 128.32(16)
C9 C16 H16A 115.8
C17 C16 H16A 115.8
C18 C17 C22 118.25(17)
C18 C17 C16 120.31(16)
C22 C17 C16 121.28(17)
C19 C18 C17 121.17(18)
C19 C18 H18A 119.4
C17 C18 H18A 119.4
C18 C19 C20 119.66(17)
C18 C19 H19A 120.2
C20 C19 H19A 120.2
C21 C20 C19 119.85(17)
C21 C20 C23 118.49(17)
C19 C20 C23 121.65(17)
C22 C21 C20 119.87(17)
C22 C21 H21A 120.1
C20 C21 H21A 120.1
C21 C22 C17 121.18(17)
C21 C22 H22A 119.4
C17 C22 H22A 119.4
N2 C23 C20 177.9(2)

loop_
_geom_bond_atom_site_label_1
_geom_bond_atom_site_label_2
_geom_bond_distance
N1 C6 1.369(2)
N1 C8 1.381(2)
N1 H1A 0.8600
N2 C23 1.152(3)
C1 C2 1.405(3)
C1 C6 1.405(3)
C1 C7 1.425(3)
C2 C3 1.376(3)
C2 H2A 0.9300
C3 C4 1.401(3)
C3 H3A 0.9300
C4 C5 1.375(3)
C4 H4A 0.9300
C5 C6 1.396(3)
C5 H5A 0.9300
C7 C8 1.377(3)
C7 H7A 0.9300
C8 C9 1.464(3)
C9 C16 1.355(3)
C9 C10 1.493(3)
C10 C15 1.393(3)
C10 C11 1.395(3)
C11 C12 1.388(3)
C11 H11A 0.9300
C12 C13 1.376(3)
C12 H12A 0.9300
C13 C14 1.385(3)
C13 H13A 0.9300
C14 C15 1.387(3)
C14 H14A 0.9300
C15 H15A 0.9300
C16 C17 1.473(3)
C16 H16A 0.9300
C17 C18 1.396(3)
C17 C22 1.400(3)
C18 C19 1.385(3)
C18 H18A 0.9300
C19 C20 1.395(3)
C19 H19A 0.9300
C20 C21 1.395(3)
C20 C23 1.437(3)
C21 C22 1.378(3)
C21 H21A 0.9300
C22 H22A 0.9300
